data_4032067
loop_
_publ_author_name
'Semakin, Artem N.'
'Kokuev, Aleksandr O.'
'Nelyubina, Yulia V.'
'Sukhorukov, Alexey Yu'
'Zhmurov, Petr A.'
'Ioffe, Sema L.'
'Tartakovsky, Vladimir A.'

_publ_section_title
;
 Construction of bis-, tris- and tetrahydrazones by addition of azoalkenes
 to amines and ammonia
;
_journal_name_full 'Beilstein Journal of Organic Chemistry'
_journal_page_first 2471
_journal_paper_doi 10.3762/bjoc.12.241
_journal_volume 12
_journal_year 2016
_chemical_formula_sum 'C18.5 H37 N7 O7.5'
_chemical_formula_weight 477.55
_space_group_crystal_system monoclinic
_space_group_IT_number 14
_space_group_name_Hall '-P 2yn'
_space_group_name_H-M_alt 'P 1 21/n 1'
_symmetry_space_group_name_Hall '-P 2yn'
_symmetry_space_group_name_H-M 'P 1 21/n 1'
_atom_sites_solution_hydrogens mixed
_audit_creation_method SHELXL-2014/6
_cell_angle_alpha 90
_cell_angle_beta 102.398(4)
_cell_angle_gamma 90
_cell_formula_units_Z 8
_cell_length_a 14.325(2)
_cell_length_b 12.234(2)
_cell_length_c 29.447(5)
_cell_measurement_temperature 100(2)
_cell_volume 5040.3(14)
_computing_structure_refinement 'SHELXL-2014/6 (Sheldrick, 2014)'
_diffrn_ambient_temperature 100(2)
_diffrn_measured_fraction_theta_full 1.000
_diffrn_measured_fraction_theta_max 1.000
_diffrn_radiation_type MoK\a
_diffrn_radiation_wavelength 0.71073
_diffrn_reflns_av_R_equivalents 0.2198
_diffrn_reflns_av_unetI/netI 0.1794
_diffrn_reflns_Laue_measured_fraction_full 1.000
_diffrn_reflns_Laue_measured_fraction_max 1.000
_diffrn_reflns_limit_h_max 19
_diffrn_reflns_limit_h_min -19
_diffrn_reflns_limit_k_max 16
_diffrn_reflns_limit_k_min -16
_diffrn_reflns_limit_l_max 40
_diffrn_reflns_limit_l_min -40
_diffrn_reflns_number 61716
_diffrn_reflns_point_group_measured_fraction_full 1.000
_diffrn_reflns_point_group_measured_fraction_max 1.000
_diffrn_reflns_theta_full 25.242
_diffrn_reflns_theta_max 28.999
_diffrn_reflns_theta_min 1.750
_exptl_absorpt_coefficient_mu 0.098
_exptl_crystal_density_diffrn 1.259
_exptl_crystal_F_000 2056
_refine_diff_density_max 0.903
_refine_diff_density_min -0.393
_refine_diff_density_rms 0.093
_refine_ls_extinction_coef 0.0040(5)
_refine_ls_extinction_expression Fc^*^=kFc[1+0.001xFc^2^\l^3^/sin(2\q)]^-1/4^
_refine_ls_extinction_method SHELXL
_refine_ls_goodness_of_fit_ref 1.055
_refine_ls_hydrogen_treatment constr
_refine_ls_matrix_type full
_refine_ls_number_parameters 611
_refine_ls_number_reflns 13409
_refine_ls_number_restraints 0
_refine_ls_restrained_S_all 1.055
_refine_ls_R_factor_all 0.2222
_refine_ls_R_factor_gt 0.0897
_refine_ls_shift/su_max 0.053
_refine_ls_shift/su_mean 0.002
_refine_ls_structure_factor_coef Fsqd
_refine_ls_weighting_details 'w=1/[\s^2^(Fo^2^)+(0.1000P)^2^] where P=(Fo^2^+2Fc^2^)/3'
_refine_ls_weighting_scheme calc
_refine_ls_wR_factor_gt 0.2017
_refine_ls_wR_factor_ref 0.2715
_reflns_Friedel_coverage 0.000
_reflns_number_gt 5215
_reflns_number_total 13409
_reflns_threshold_expression 'I > 2\s(I)'
_cod_data_source_file 1860-5397-12-241-S2.cif
_cod_data_source_block a
_cod_original_cell_volume 5040.2(15)
_cod_original_formula_sum 'C18.50 H37 N7 O7.50'
_cod_database_code 4032067
_shelx_space_group_comment
;
The symmetry employed for this shelxl refinement is uniquely defined
by the following loop, which should always be used as a source of
symmetry information in preference to the above space-group names.
They are only intended as comments.
;
_shelxl_version_number 2014/6

loop_
_space_group_symop_operation_xyz
'x, y, z'
'-x+1/2, y+1/2, -z+1/2'
'-x, -y, -z'
'x-1/2, -y-1/2, z-1/2'

loop_
_atom_site_label
_atom_site_type_symbol
_atom_site_fract_x
_atom_site_fract_y
_atom_site_fract_z
_atom_site_U_iso_or_equiv
_atom_site_adp_type
_atom_site_occupancy
_atom_site_site_symmetry_order
_atom_site_calc_flag
_atom_site_refinement_flags_posn
_atom_site_refinement_flags_adp
_atom_site_refinement_flags_occupancy
_atom_site_disorder_assembly
_atom_site_disorder_group
N1 N 0.2892(2) 0.7080(3) 0.34571(12) 0.0250(8) Uani 1 1 d . . . . .
N2 N 0.3252(2) 0.6861(3) 0.43089(12) 0.0249(8) Uani 1 1 d . . . . .
N3 N 0.2567(2) 0.5391(3) 0.38069(12) 0.0238(8) Uani 1 1 d . . . . .
N4 N 0.4580(2) 0.5876(3) 0.38388(13) 0.0281(8) Uani 1 1 d . . . . .
N5 N 0.1962(2) 0.7520(3) 0.33719(12) 0.0261(8) Uani 1 1 d . . . . .
H5N H 0.1531 0.7356 0.3590 0.031 Uiso 1 1 d R U . . .
N6 N 0.2413(2) 0.7246(3) 0.44278(12) 0.0283(8) Uani 1 1 d . . . . .
H6N H 0.1755 0.7080 0.4208 0.034 Uiso 1 1 d R U . . .
N7 N 0.2500(2) 0.4244(3) 0.37533(13) 0.0296(9) Uani 1 1 d . . . . .
H7N H 0.3130 0.3813 0.3760 0.036 Uiso 1 1 d R U . . .
O1 O 0.2223(2) 0.8606(3) 0.27812(12) 0.0477(10) Uani 1 1 d . . . . .
O2 O 0.0794(2) 0.8530(3) 0.29905(11) 0.0349(8) Uani 1 1 d . . . . .
O3 O 0.3217(2) 0.7891(4) 0.51288(13) 0.0627(12) Uani 1 1 d . . . . .
O4 O 0.1607(2) 0.7978(3) 0.49019(11) 0.0406(9) Uani 1 1 d . . . . .
O5 O 0.0903(2) 0.4154(2) 0.37718(11) 0.0319(8) Uani 1 1 d . . . . .
O6 O 0.1813(2) 0.2644(2) 0.37566(11) 0.0312(7) Uani 1 1 d . . . . .
C1 C 0.3491(3) 0.7426(4) 0.39065(15) 0.0281(10) Uani 1 1 d . . . . .
C2 C 0.4501(3) 0.7069(3) 0.38947(16) 0.0299(10) Uani 1 1 d . . . . .
H2A H 0.4706 0.7443 0.3634 0.036 Uiso 1 1 calc R U . . .
H2B H 0.4939 0.7298 0.4187 0.036 Uiso 1 1 calc R U . . .
C3 C 0.3464(3) 0.8653(4) 0.39631(17) 0.0349(11) Uani 1 1 d . . . . .
H3A H 0.3625 0.9008 0.3691 0.052 Uiso 1 1 calc R U . . .
H3B H 0.2822 0.8877 0.3990 0.052 Uiso 1 1 calc R U . . .
H3C H 0.3928 0.8870 0.4244 0.052 Uiso 1 1 calc R U . . .
C4 C 0.3258(3) 0.5665(3) 0.42539(15) 0.0259(10) Uani 1 1 d . . . . .
C5 C 0.4277(3) 0.5354(4) 0.42308(16) 0.0298(10) Uani 1 1 d . . . . .
H5A H 0.4716 0.5573 0.4524 0.036 Uiso 1 1 calc R U . . .
H5B H 0.4319 0.4551 0.4201 0.036 Uiso 1 1 calc R U . . .
C6 C 0.2961(3) 0.5137(4) 0.46624(16) 0.0365(11) Uani 1 1 d . . . . .
H6A H 0.2964 0.4340 0.4627 0.055 Uiso 1 1 calc R U . . .
H6B H 0.3409 0.5345 0.4950 0.055 Uiso 1 1 calc R U . . .
H6C H 0.2316 0.5381 0.4676 0.055 Uiso 1 1 calc R U . . .
C7 C 0.2892(3) 0.5888(3) 0.34006(15) 0.0247(9) Uani 1 1 d . . . . .
C8 C 0.3918(3) 0.5567(4) 0.34050(15) 0.0281(10) Uani 1 1 d . . . . .
H8A H 0.3951 0.4767 0.3362 0.034 Uiso 1 1 calc R U . . .
H8B H 0.4121 0.5925 0.3140 0.034 Uiso 1 1 calc R U . . .
C9 C 0.2240(3) 0.5569(4) 0.29453(16) 0.0345(11) Uani 1 1 d . . . . .
H9A H 0.2245 0.4773 0.2910 0.052 Uiso 1 1 calc R U . . .
H9B H 0.1589 0.5816 0.2943 0.052 Uiso 1 1 calc R U . . .
H9C H 0.2465 0.5912 0.2688 0.052 Uiso 1 1 calc R U . . .
C10 C 0.1718(3) 0.8245(4) 0.30261(16) 0.0292(10) Uani 1 1 d . . . . .
C11 C 0.0380(4) 0.9302(5) 0.2629(2) 0.0520(15) Uani 1 1 d . . . . .
H11A H 0.0794 0.9363 0.2401 0.062 Uiso 1 1 calc R U . . .
H11B H 0.0337 1.0032 0.2768 0.062 Uiso 1 1 calc R U . . .
C12 C -0.0566(4) 0.8940(6) 0.2396(2) 0.073(2) Uani 1 1 d . . . . .
H12A H -0.0841 0.9465 0.2152 0.110 Uiso 1 1 calc R U . . .
H12B H -0.0520 0.8221 0.2255 0.110 Uiso 1 1 calc R U . . .
H12C H -0.0976 0.8889 0.2622 0.110 Uiso 1 1 calc R U . . .
C13 C 0.2484(3) 0.7707(4) 0.48412(17) 0.0362(12) Uani 1 1 d . . . . .
C16 C 0.1674(3) 0.3730(3) 0.37639(15) 0.0259(10) Uani 1 1 d . . . . .
C17 C 0.1004(3) 0.1971(3) 0.37935(18) 0.0336(11) Uani 1 1 d . . . . .
H17A H 0.0479 0.2068 0.3517 0.040 Uiso 1 1 calc R U . . .
H17B H 0.0764 0.2171 0.4074 0.040 Uiso 1 1 calc R U . . .
C18 C 0.1347(4) 0.0822(4) 0.3826(2) 0.0480(14) Uani 1 1 d . . . . .
H18A H 0.0819 0.0332 0.3852 0.072 Uiso 1 1 calc R U . . .
H18B H 0.1582 0.0636 0.3547 0.072 Uiso 1 1 calc R U . . .
H18C H 0.1866 0.0739 0.4101 0.072 Uiso 1 1 calc R U . . .
N1A N 0.8307(2) 0.7378(3) 0.34505(12) 0.0225(8) Uani 1 1 d . . . . .
N2A N 0.8629(2) 0.7086(3) 0.43049(12) 0.0232(8) Uani 1 1 d . . . . .
N3A N 0.8544(2) 0.5580(3) 0.37737(11) 0.0204(7) Uani 1 1 d . . . . .
N4A N 1.0257(2) 0.6959(3) 0.38966(12) 0.0244(8) Uani 1 1 d . . . . .
N5A N 0.7300(2) 0.7347(3) 0.33348(12) 0.0255(8) Uani 1 1 d . . . . .
H5NA H 0.7013 0.6928 0.3509 0.031 Uiso 1 1 d R U . . .
N6A N 0.7714(2) 0.7035(3) 0.44057(13) 0.0280(8) Uani 1 1 d . . . . .
H6NA H 0.7259 0.6615 0.4208 0.034 Uiso 1 1 d R U . . .
N7A N 0.8839(2) 0.4502(3) 0.37093(12) 0.0242(8) Uani 1 1 d . . . . .
H7NA H 0.9435 0.4345 0.3702 0.029 Uiso 1 1 d R U . . .
O1A O 0.7176(2) 0.8598(3) 0.27445(11) 0.0348(8) Uani 1 1 d . . . . .
O2A O 0.58916(19) 0.7706(2) 0.28994(10) 0.0302(7) Uani 1 1 d . . . . .
O3A O 0.8149(2) 0.8023(3) 0.50762(12) 0.0477(10) Uani 1 1 d . . . . .
O4A O 0.6632(2) 0.7411(3) 0.48069(11) 0.0420(9) Uani 1 1 d . . . . .
O5A O 0.7327(2) 0.3800(2) 0.35921(11) 0.0339(8) Uani 1 1 d . . . . .
O6A O 0.85840(19) 0.2804(2) 0.34839(11) 0.0286(7) Uani 1 1 d . . . . .
C1A C 0.8704(3) 0.7831(3) 0.39189(14) 0.0237(9) Uani 1 1 d . . . . .
C2A C 0.9776(3) 0.7992(3) 0.39474(16) 0.0257(10) Uani 1 1 d . . . . .
H2AA H 0.9867 0.8502 0.3699 0.031 Uiso 1 1 calc R U . . .
H2AB H 1.0071 0.8325 0.4251 0.031 Uiso 1 1 calc R U . . .
C3A C 0.8238(3) 0.8916(4) 0.39819(17) 0.0331(11) Uani 1 1 d . . . . .
H3AA H 0.8290 0.9407 0.3725 0.050 Uiso 1 1 calc R U . . .
H3AB H 0.7562 0.8798 0.3984 0.050 Uiso 1 1 calc R U . . .
H3AC H 0.8560 0.9246 0.4277 0.050 Uiso 1 1 calc R U . . .
C4A C 0.9037(3) 0.6003(3) 0.42430(14) 0.0220(9) Uani 1 1 d . . . . .
C5A C 1.0104(3) 0.6207(3) 0.42663(14) 0.0240(9) Uani 1 1 d . . . . .
H5AA H 1.0400 0.6521 0.4573 0.029 Uiso 1 1 calc R U . . .
H5AB H 1.0424 0.5502 0.4235 0.029 Uiso 1 1 calc R U . . .
C6A C 0.8875(3) 0.5231(4) 0.46179(15) 0.0290(10) Uani 1 1 d . . . . .
H6AA H 0.9149 0.4515 0.4573 0.043 Uiso 1 1 calc R U . . .
H6AB H 0.9184 0.5523 0.4923 0.043 Uiso 1 1 calc R U . . .
H6AC H 0.8188 0.5154 0.4601 0.043 Uiso 1 1 calc R U . . .
C7A C 0.8734(3) 0.6302(3) 0.33920(14) 0.0226(9) Uani 1 1 d . . . . .
C8A C 0.9797(3) 0.6488(3) 0.34408(14) 0.0240(9) Uani 1 1 d . . . . .
H8AA H 1.0108 0.5783 0.3400 0.029 Uiso 1 1 calc R U . . .
H8AB H 0.9898 0.6988 0.3191 0.029 Uiso 1 1 calc R U . . .
C9A C 0.8292(3) 0.5834(3) 0.29197(15) 0.0275(10) Uani 1 1 d . . . . .
H9AA H 0.8579 0.5121 0.2884 0.041 Uiso 1 1 calc R U . . .
H9AB H 0.7602 0.5747 0.2892 0.041 Uiso 1 1 calc R U . . .
H9AC H 0.8408 0.6332 0.2677 0.041 Uiso 1 1 calc R U . . .
C10A C 0.6841(3) 0.7951(3) 0.29717(16) 0.0266(10) Uani 1 1 d . . . . .
C11A C 0.5280(3) 0.8336(4) 0.25400(16) 0.0345(11) Uani 1 1 d . . . . .
H11C H 0.5516 0.8300 0.2248 0.041 Uiso 1 1 calc R U . . .
H11D H 0.5272 0.9112 0.2636 0.041 Uiso 1 1 calc R U . . .
C12A C 0.4295(3) 0.7859(4) 0.24677(17) 0.0427(13) Uani 1 1 d . . . . .
H12D H 0.3861 0.8271 0.2225 0.064 Uiso 1 1 calc R U . . .
H12E H 0.4311 0.7093 0.2373 0.064 Uiso 1 1 calc R U . . .
H12F H 0.4068 0.7902 0.2758 0.064 Uiso 1 1 calc R U . . .
C13A C 0.7569(3) 0.7535(4) 0.47922(17) 0.0347(11) Uani 1 1 d . . . . .
C14B C 0.6278(8) 0.7843(9) 0.5167(4) 0.039(2) Uani 0.659(8) 1 d . . P A 1
H14A H 0.6753 0.7752 0.5462 0.047 Uiso 0.659(8) 1 calc R U P A 1
H14B H 0.5688 0.7450 0.5194 0.047 Uiso 0.659(8) 1 calc R U P A 1
C15A C 0.6064(6) 0.9025(7) 0.5080(3) 0.061(2) Uani 0.659(8) 1 d . . P A 1
H15A H 0.5812 0.9329 0.5337 0.092 Uiso 0.659(8) 1 calc R U P A 1
H15B H 0.6650 0.9412 0.5057 0.092 Uiso 0.659(8) 1 calc R U P A 1
H15C H 0.5588 0.9110 0.4789 0.092 Uiso 0.659(8) 1 calc R U P A 1
C14A C 0.6520(18) 0.820(2) 0.5250(9) 0.039(2) Uani 0.341(8) 1 d . . P A 2
H14E H 0.6868 0.7901 0.5551 0.047 Uiso 0.341(8) 1 calc R U P A 2
H14F H 0.6738 0.8958 0.5213 0.047 Uiso 0.341(8) 1 calc R U P A 2
C15B C 0.5472(12) 0.8145(15) 0.5203(6) 0.061(2) Uani 0.341(8) 1 d . . P A 2
H15G H 0.5288 0.8585 0.5448 0.092 Uiso 0.341(8) 1 calc R U P A 2
H15H H 0.5153 0.8429 0.4898 0.092 Uiso 0.341(8) 1 calc R U P A 2
H15I H 0.5281 0.7384 0.5232 0.092 Uiso 0.341(8) 1 calc R U P A 2
C16A C 0.8176(3) 0.3720(4) 0.35935(15) 0.0266(10) Uani 1 1 d . . . . .
C17A C 0.7934(3) 0.1909(3) 0.33035(17) 0.0335(11) Uani 1 1 d . . . . .
H17C H 0.7398 0.2181 0.3059 0.040 Uiso 1 1 calc R U . . .
H17D H 0.7669 0.1582 0.3556 0.040 Uiso 1 1 calc R U . . .
C18A C 0.8498(3) 0.1081(4) 0.31060(17) 0.0349(11) Uani 1 1 d . . . . .
H18D H 0.8084 0.0465 0.2981 0.052 Uiso 1 1 calc R U . . .
H18E H 0.8756 0.1414 0.2856 0.052 Uiso 1 1 calc R U . . .
H18F H 0.9026 0.0818 0.3351 0.052 Uiso 1 1 calc R U . . .
O1W O 0.64294(19) 0.5722(2) 0.37828(11) 0.0327(8) Uani 1 1 d . . . . .
H1WA H 0.5758 0.5619 0.3795 0.039 Uiso 1 1 d R U . . .
H1WB H 0.6758 0.5044 0.3800 0.039 Uiso 1 1 d R U . . .
O1S O 0.4072(3) 0.2832(3) 0.36164(15) 0.0700(12) Uani 1 1 d . . . . .
H1SO H 0.4743 0.2610 0.3704 0.084 Uiso 1 1 d R U . . .
C1S C 0.3708(5) 0.1916(7) 0.3307(3) 0.100(3) Uani 1 1 d . . . . .
H1SC H 0.3470 0.1342 0.3484 0.151 Uiso 1 1 calc R U . . .
H1SA H 0.4224 0.1623 0.3172 0.151 Uiso 1 1 calc R U . . .
H1SB H 0.3186 0.2173 0.3057 0.151 Uiso 1 1 calc R U . . .
O2W O 0.5898(3) 0.2608(5) 0.39358(18) 0.1054(19) Uani 1 1 d . . . . .
H2WA H 0.6277 0.3110 0.3843 0.126 Uiso 1 1 d R U . . .
H2WB H 0.6240 0.2493 0.4229 0.126 Uiso 1 1 d R U . . .
C14 C 0.1487(15) 0.884(2) 0.5224(9) 0.042(3) Uani 0.342(18) 1 d . . P B 1
H14C H 0.2051 0.8898 0.5484 0.050 Uiso 0.342(18) 1 calc R U P B 1
H14D H 0.1359 0.9552 0.5066 0.050 Uiso 0.342(18) 1 calc R U P B 1
C15 C 0.071(4) 0.845(5) 0.537(2) 0.054(4) Uani 0.342(18) 1 d . . P B 1
H15D H 0.0538 0.8961 0.5594 0.082 Uiso 0.342(18) 1 calc R U P B 1
H15E H 0.0172 0.8381 0.5100 0.082 Uiso 0.342(18) 1 calc R U P B 1
H15F H 0.0857 0.7734 0.5514 0.082 Uiso 0.342(18) 1 calc R U P B 1
C14' C 0.1569(7) 0.8329(11) 0.5371(4) 0.042(3) Uani 0.658(18) 1 d . . P B 2
H14G H 0.1993 0.8966 0.5463 0.050 Uiso 0.658(18) 1 calc R U P B 2
H14H H 0.1782 0.7730 0.5596 0.050 Uiso 0.658(18) 1 calc R U P B 2
C15' C 0.054(2) 0.863(3) 0.5369(12) 0.054(4) Uani 0.658(18) 1 d . . P B 2
H15J H 0.0490 0.8874 0.5680 0.082 Uiso 0.658(18) 1 calc R U P B 2
H15K H 0.0336 0.9228 0.5146 0.082 Uiso 0.658(18) 1 calc R U P B 2
H15L H 0.0126 0.7996 0.5278 0.082 Uiso 0.658(18) 1 calc R U P B 2

loop_
_atom_site_aniso_label
_atom_site_aniso_U_11
_atom_site_aniso_U_22
_atom_site_aniso_U_33
_atom_site_aniso_U_23
_atom_site_aniso_U_13
_atom_site_aniso_U_12
N1 0.0188(17) 0.023(2) 0.031(2) -0.0005(16) 0.0024(15) 0.0032(14)
N2 0.0232(19) 0.026(2) 0.027(2) -0.0015(16) 0.0081(15) 0.0023(15)
N3 0.0230(18) 0.0208(19) 0.029(2) 0.0019(15) 0.0091(15) -0.0009(14)
N4 0.0228(19) 0.029(2) 0.033(2) -0.0014(17) 0.0063(16) -0.0030(15)
N5 0.0164(17) 0.030(2) 0.033(2) 0.0062(17) 0.0060(15) 0.0054(15)
N6 0.0222(18) 0.035(2) 0.028(2) -0.0100(17) 0.0060(15) 0.0015(16)
N7 0.0228(19) 0.020(2) 0.048(2) -0.0036(17) 0.0116(17) -0.0025(15)
O1 0.0348(19) 0.059(2) 0.056(2) 0.0287(19) 0.0233(17) 0.0074(17)
O2 0.0252(17) 0.0347(19) 0.044(2) 0.0188(16) 0.0065(14) 0.0042(13)
O3 0.032(2) 0.110(4) 0.044(2) -0.039(2) 0.0040(17) -0.006(2)
O4 0.0286(18) 0.051(2) 0.045(2) -0.0220(17) 0.0136(15) -0.0004(15)
O5 0.0232(16) 0.0211(16) 0.051(2) -0.0024(15) 0.0074(14) 0.0007(13)
O6 0.0238(16) 0.0173(16) 0.053(2) -0.0008(14) 0.0098(14) 0.0008(12)
C1 0.025(2) 0.026(2) 0.033(3) -0.002(2) 0.0045(19) -0.0011(18)
C2 0.024(2) 0.028(3) 0.038(3) -0.002(2) 0.0071(19) -0.0020(18)
C3 0.029(2) 0.027(3) 0.047(3) -0.006(2) 0.005(2) -0.0005(19)
C4 0.023(2) 0.027(2) 0.027(2) 0.0022(19) 0.0055(18) 0.0008(17)
C5 0.023(2) 0.031(3) 0.036(3) 0.002(2) 0.0062(19) 0.0004(18)
C6 0.040(3) 0.040(3) 0.032(3) 0.010(2) 0.013(2) 0.004(2)
C7 0.020(2) 0.025(2) 0.030(2) -0.0031(19) 0.0086(18) 0.0000(17)
C8 0.027(2) 0.026(2) 0.033(3) 0.000(2) 0.0097(19) 0.0009(18)
C9 0.028(2) 0.036(3) 0.037(3) -0.005(2) 0.001(2) 0.001(2)
C10 0.021(2) 0.028(3) 0.039(3) 0.003(2) 0.0054(19) 0.0019(18)
C11 0.039(3) 0.056(4) 0.059(4) 0.031(3) 0.005(3) 0.007(3)
C12 0.051(4) 0.090(5) 0.067(5) 0.020(4) -0.014(3) 0.006(3)
C13 0.024(2) 0.050(3) 0.034(3) -0.015(2) 0.004(2) 0.003(2)
C16 0.020(2) 0.022(2) 0.035(3) -0.0016(19) 0.0025(18) 0.0032(17)
C17 0.026(2) 0.019(2) 0.055(3) 0.000(2) 0.007(2) -0.0060(18)
C18 0.047(3) 0.024(3) 0.073(4) -0.004(3) 0.011(3) -0.003(2)
N1A 0.0179(17) 0.0212(19) 0.028(2) -0.0036(15) 0.0033(14) 0.0021(14)
N2A 0.0206(18) 0.0213(19) 0.030(2) 0.0011(15) 0.0101(15) 0.0028(14)
N3A 0.0215(17) 0.0141(18) 0.0259(19) 0.0021(14) 0.0062(14) 0.0010(13)
N4A 0.0210(18) 0.0230(19) 0.030(2) -0.0004(16) 0.0077(15) -0.0016(14)
N5A 0.0150(17) 0.028(2) 0.032(2) 0.0070(16) 0.0014(14) 0.0029(14)
N6A 0.0194(18) 0.034(2) 0.033(2) -0.0043(17) 0.0097(15) 0.0001(15)
N7A 0.0189(18) 0.0191(19) 0.034(2) -0.0023(16) 0.0046(15) -0.0011(14)
O1A 0.0277(17) 0.0338(19) 0.042(2) 0.0137(16) 0.0055(14) 0.0006(14)
O2A 0.0192(15) 0.0336(18) 0.0355(18) 0.0083(14) 0.0006(12) 0.0022(13)
O3A 0.040(2) 0.063(3) 0.039(2) -0.0135(19) 0.0063(17) 0.0111(18)
O4A 0.0330(18) 0.059(2) 0.039(2) 0.0116(17) 0.0201(15) 0.0199(16)
O5A 0.0229(17) 0.0291(18) 0.050(2) -0.0059(15) 0.0077(14) -0.0027(13)
O6A 0.0249(16) 0.0189(16) 0.0418(19) -0.0021(13) 0.0065(13) -0.0020(12)
C1A 0.023(2) 0.023(2) 0.024(2) -0.0010(18) 0.0031(17) 0.0006(17)
C2A 0.021(2) 0.021(2) 0.035(3) -0.0033(19) 0.0058(18) -0.0036(17)
C3A 0.032(3) 0.027(3) 0.041(3) -0.001(2) 0.009(2) 0.0078(19)
C4A 0.018(2) 0.023(2) 0.025(2) 0.0001(18) 0.0038(17) 0.0017(16)
C5A 0.023(2) 0.023(2) 0.025(2) 0.0002(18) 0.0034(17) -0.0002(17)
C6A 0.025(2) 0.029(3) 0.033(3) 0.007(2) 0.0061(19) 0.0015(18)
C7A 0.019(2) 0.021(2) 0.027(2) -0.0003(18) 0.0035(17) 0.0038(16)
C8A 0.025(2) 0.021(2) 0.027(2) -0.0033(18) 0.0069(18) -0.0028(17)
C9A 0.027(2) 0.024(2) 0.030(3) -0.0019(19) 0.0024(18) -0.0006(18)
C10A 0.026(2) 0.023(2) 0.031(3) -0.003(2) 0.0045(18) -0.0001(18)
C11A 0.030(3) 0.036(3) 0.033(3) 0.010(2) -0.004(2) 0.006(2)
C12A 0.029(3) 0.059(4) 0.039(3) 0.006(3) 0.002(2) 0.008(2)
C13A 0.031(3) 0.040(3) 0.038(3) 0.005(2) 0.016(2) 0.013(2)
C14B 0.040(6) 0.042(8) 0.037(5) -0.017(5) 0.013(5) 0.007(4)
C15A 0.047(5) 0.056(6) 0.074(6) -0.023(5) -0.003(4) 0.025(4)
C14A 0.040(6) 0.042(8) 0.037(5) -0.017(5) 0.013(5) 0.007(4)
C15B 0.047(5) 0.056(6) 0.074(6) -0.023(5) -0.003(4) 0.025(4)
C16A 0.023(2) 0.030(3) 0.026(2) -0.0025(19) 0.0028(18) 0.0040(18)
C17A 0.031(2) 0.021(2) 0.046(3) -0.004(2) 0.003(2) -0.0058(19)
C18A 0.038(3) 0.026(3) 0.040(3) -0.004(2) 0.007(2) -0.003(2)
O1W 0.0189(15) 0.0266(17) 0.055(2) 0.0041(15) 0.0124(14) 0.0019(12)
O1S 0.083(3) 0.051(3) 0.078(3) -0.019(2) 0.021(2) -0.009(2)
C1S 0.071(5) 0.126(7) 0.101(6) -0.055(6) 0.012(4) 0.022(5)
O2W 0.067(3) 0.142(5) 0.100(4) 0.041(4) 0.001(3) -0.045(3)
C14 0.041(4) 0.043(7) 0.042(7) -0.022(5) 0.012(4) 0.000(5)
C15 0.036(11) 0.068(12) 0.067(4) -0.047(7) 0.028(7) -0.006(7)
C14' 0.041(4) 0.043(7) 0.042(7) -0.022(5) 0.012(4) 0.000(5)
C15' 0.036(11) 0.068(12) 0.067(4) -0.047(7) 0.028(7) -0.006(7)

loop_
_atom_type_symbol
_atom_type_description
_atom_type_scat_dispersion_real
_atom_type_scat_dispersion_imag
_atom_type_scat_source
C C 0.0033 0.0016 'International Tables Vol C Tables 4.2.6.8 and 6.1.1.4'
H H 0.0000 0.0000 'International Tables Vol C Tables 4.2.6.8 and 6.1.1.4'
N N 0.0061 0.0033 'International Tables Vol C Tables 4.2.6.8 and 6.1.1.4'
O O 0.0106 0.0060 'International Tables Vol C Tables 4.2.6.8 and 6.1.1.4'

loop_
_geom_angle_atom_site_label_1
_geom_angle_atom_site_label_2
_geom_angle_atom_site_label_3
_geom_angle
N5 N1 C7 112.5(3)
N5 N1 C1 113.3(3)
C7 N1 C1 111.8(3)
N6 N2 C4 112.7(3)
N6 N2 C1 113.8(3)
C4 N2 C1 111.7(3)
N7 N3 C7 109.8(3)
N7 N3 C4 109.6(3)
C7 N3 C4 110.4(3)
C5 N4 C8 109.1(3)
C5 N4 C2 107.5(3)
C8 N4 C2 107.5(3)
C10 N5 N1 118.1(3)
C10 N5 H5N 121.6
N1 N5 H5N 119.9
C13 N6 N2 118.1(3)
C13 N6 H6N 122.2
N2 N6 H6N 119.2
C16 N7 N3 120.0(3)
C16 N7 H7N 121.7
N3 N7 H7N 117.5
C10 O2 C11 117.7(4)
C13 O4 C14 120.6(9)
C13 O4 C14' 115.1(5)
C16 O6 C17 115.9(3)
N2 C1 N1 113.3(3)
N2 C1 C3 111.1(4)
N1 C1 C3 111.1(4)
N2 C1 C2 105.7(3)
N1 C1 C2 105.7(3)
C3 C1 C2 109.5(4)
N4 C2 C1 112.5(3)
N4 C2 H2A 109.1
C1 C2 H2A 109.1
N4 C2 H2B 109.1
C1 C2 H2B 109.1
H2A C2 H2B 107.8
C1 C3 H3A 109.5
C1 C3 H3B 109.5
H3A C3 H3B 109.5
C1 C3 H3C 109.5
H3A C3 H3C 109.5
H3B C3 H3C 109.5
N2 C4 N3 107.4(3)
N2 C4 C6 109.2(4)
N3 C4 C6 110.9(3)
N2 C4 C5 106.3(3)
N3 C4 C5 111.2(3)
C6 C4 C5 111.5(4)
N4 C5 C4 112.1(3)
N4 C5 H5A 109.2
C4 C5 H5A 109.2
N4 C5 H5B 109.2
C4 C5 H5B 109.2
H5A C5 H5B 107.9
C4 C6 H6A 109.5
C4 C6 H6B 109.5
H6A C6 H6B 109.5
C4 C6 H6C 109.5
H6A C6 H6C 109.5
H6B C6 H6C 109.5
N1 C7 N3 107.7(3)
N1 C7 C9 110.0(4)
N3 C7 C9 111.3(3)
N1 C7 C8 106.2(3)
N3 C7 C8 110.7(3)
C9 C7 C8 110.7(4)
N4 C8 C7 112.6(4)
N4 C8 H8A 109.1
C7 C8 H8A 109.1
N4 C8 H8B 109.1
C7 C8 H8B 109.1
H8A C8 H8B 107.8
C7 C9 H9A 109.5
C7 C9 H9B 109.5
H9A C9 H9B 109.5
C7 C9 H9C 109.5
H9A C9 H9C 109.5
H9B C9 H9C 109.5
O1 C10 N5 127.1(4)
O1 C10 O2 124.1(4)
N5 C10 O2 108.8(4)
O2 C11 C12 110.0(4)
O2 C11 H11A 109.7
C12 C11 H11A 109.7
O2 C11 H11B 109.7
C12 C11 H11B 109.7
H11A C11 H11B 108.2
C11 C12 H12A 109.5
C11 C12 H12B 109.5
H12A C12 H12B 109.5
C11 C12 H12C 109.5
H12A C12 H12C 109.5
H12B C12 H12C 109.5
O3 C13 N6 126.9(4)
O3 C13 O4 123.4(4)
N6 C13 O4 109.7(4)
O5 C16 O6 123.8(4)
O5 C16 N7 127.1(4)
O6 C16 N7 109.1(3)
O6 C17 C18 106.5(4)
O6 C17 H17A 110.4
C18 C17 H17A 110.4
O6 C17 H17B 110.4
C18 C17 H17B 110.4
H17A C17 H17B 108.6
C17 C18 H18A 109.5
C17 C18 H18B 109.5
H18A C18 H18B 109.5
C17 C18 H18C 109.5
H18A C18 H18C 109.5
H18B C18 H18C 109.5
N5A N1A C7A 112.1(3)
N5A N1A C1A 113.8(3)
C7A N1A C1A 110.9(3)
N6A N2A C4A 113.5(3)
N6A N2A C1A 114.5(3)
C4A N2A C1A 111.3(3)
N7A N3A C7A 110.0(3)
N7A N3A C4A 110.5(3)
C7A N3A C4A 111.2(3)
C2A N4A C5A 108.4(3)
C2A N4A C8A 107.6(3)
C5A N4A C8A 108.6(3)
C10A N5A N1A 118.4(3)
C10A N5A H5NA 124.6
N1A N5A H5NA 117.0
C13A N6A N2A 118.6(4)
C13A N6A H6NA 124.4
N2A N6A H6NA 116.9
C16A N7A N3A 119.0(3)
C16A N7A H7NA 118.4
N3A N7A H7NA 121.9
C10A O2A C11A 115.2(3)
C13A O4A C14B 120.7(6)
C13A O4A C14A 102.9(9)
C16A O6A C17A 116.1(3)
N2A C1A N1A 114.0(3)
N2A C1A C3A 109.8(3)
N1A C1A C3A 110.5(3)
N2A C1A C2A 105.9(3)
N1A C1A C2A 106.2(3)
C3A C1A C2A 110.1(3)
N4A C2A C1A 111.8(3)
N4A C2A H2AA 109.2
C1A C2A H2AA 109.2
N4A C2A H2AB 109.2
C1A C2A H2AB 109.2
H2AA C2A H2AB 107.9
C1A C3A H3AA 109.5
C1A C3A H3AB 109.5
H3AA C3A H3AB 109.5
C1A C3A H3AC 109.5
H3AA C3A H3AC 109.5
H3AB C3A H3AC 109.5
N2A C4A N3A 107.6(3)
N2A C4A C6A 110.2(3)
N3A C4A C6A 110.0(3)
N2A C4A C5A 105.4(3)
N3A C4A C5A 111.3(3)
C6A C4A C5A 112.1(3)
N4A C5A C4A 111.8(3)
N4A C5A H5AA 109.3
C4A C5A H5AA 109.3
N4A C5A H5AB 109.3
C4A C5A H5AB 109.3
H5AA C5A H5AB 107.9
C4A C6A H6AA 109.5
C4A C6A H6AB 109.5
H6AA C6A H6AB 109.5
C4A C6A H6AC 109.5
H6AA C6A H6AC 109.5
H6AB C6A H6AC 109.5
N1A C7A N3A 106.9(3)
N1A C7A C9A 110.0(3)
N3A C7A C9A 111.1(3)
N1A C7A C8A 106.7(3)
N3A C7A C8A 111.0(3)
C9A C7A C8A 111.0(3)
N4A C8A C7A 112.8(3)
N4A C8A H8AA 109.0
C7A C8A H8AA 109.0
N4A C8A H8AB 109.0
C7A C8A H8AB 109.0
H8AA C8A H8AB 107.8
C7A C9A H9AA 109.5
C7A C9A H9AB 109.5
H9AA C9A H9AB 109.5
C7A C9A H9AC 109.5
H9AA C9A H9AC 109.5
H9AB C9A H9AC 109.5
O1A C10A N5A 128.1(4)
O1A C10A O2A 124.2(4)
N5A C10A O2A 107.7(4)
O2A C11A C12A 107.5(4)
O2A C11A H11C 110.2
C12A C11A H11C 110.2
O2A C11A H11D 110.2
C12A C11A H11D 110.2
H11C C11A H11D 108.5
C11A C12A H12D 109.5
C11A C12A H12E 109.5
H12D C12A H12E 109.5
C11A C12A H12F 109.5
H12D C12A H12F 109.5
H12E C12A H12F 109.5
O3A C13A N6A 127.1(4)
O3A C13A O4A 124.9(4)
N6A C13A O4A 108.0(4)
O4A C14B C15A 109.7(10)
O4A C14B H14A 109.7
C15A C14B H14A 109.7
O4A C14B H14B 109.7
C15A C14B H14B 109.7
H14A C14B H14B 108.2
C14B C15A H15A 109.5
C14B C15A H15B 109.5
H15A C15A H15B 109.5
C14B C15A H15C 109.5
H15A C15A H15C 109.5
H15B C15A H15C 109.5
C15B C14A O4A 99.6(13)
C15B C14A H14E 111.8
O4A C14A H14E 111.8
C15B C14A H14F 111.9
O4A C14A H14F 111.8
H14E C14A H14F 109.6
C14A C15B H15G 109.5
C14A C15B H15H 109.5
H15G C15B H15H 109.5
C14A C15B H15I 109.5
H15G C15B H15I 109.5
H15H C15B H15I 109.5
O5A C16A O6A 123.6(4)
O5A C16A N7A 126.6(4)
O6A C16A N7A 109.8(4)
O6A C17A C18A 107.1(4)
O6A C17A H17C 110.3
C18A C17A H17C 110.3
O6A C17A H17D 110.3
C18A C17A H17D 110.3
H17C C17A H17D 108.5
C17A C18A H18D 109.5
C17A C18A H18E 109.5
H18D C18A H18E 109.5
C17A C18A H18F 109.5
H18D C18A H18F 109.5
H18E C18A H18F 109.5
H1WA O1W H1WB 111.4
C1S O1S H1SO 98.6
O1S C1S H1SC 109.5
O1S C1S H1SA 109.5
H1SC C1S H1SA 109.5
O1S C1S H1SB 109.5
H1SC C1S H1SB 109.5
H1SA C1S H1SB 109.5
H2WA O2W H2WB 99.0
C15 C14 O4 100(3)
C15 C14 H14C 111.8
O4 C14 H14C 111.8
C15 C14 H14D 111.8
O4 C14 H14D 111.8
H14C C14 H14D 109.5
C14 C15 H15D 109.5
C14 C15 H15E 109.5
H15D C15 H15E 109.5
C14 C15 H15F 109.5
H15D C15 H15F 109.5
H15E C15 H15F 109.5
O4 C14' C15' 107.5(14)
O4 C14' H14G 110.2
C15' C14' H14G 110.2
O4 C14' H14H 110.2
C15' C14' H14H 110.2
H14G C14' H14H 108.5
C14' C15' H15J 109.5
C14' C15' H15K 109.5
H15J C15' H15K 109.5
C14' C15' H15L 109.5
H15J C15' H15L 109.5
H15K C15' H15L 109.5

loop_
_geom_bond_atom_site_label_1
_geom_bond_atom_site_label_2
_geom_bond_distance
N1 N5 1.408(4)
N1 C7 1.468(5)
N1 C1 1.476(5)
N2 N6 1.403(5)
N2 C4 1.473(5)
N2 C1 1.474(6)
N3 N7 1.413(5)
N3 C7 1.502(5)
N3 C4 1.505(5)
N4 C5 1.465(5)
N4 C8 1.468(5)
N4 C2 1.476(5)
N5 C10 1.339(5)
N5 H5N 1.0028
N6 C13 1.326(5)
N6 H6N 1.0433
N7 C16 1.346(5)
N7 H7N 1.0423
O1 C10 1.210(5)
O2 C10 1.351(5)
O2 C11 1.451(5)
O3 C13 1.220(5)
O4 C13 1.347(5)
O4 C14 1.45(2)
O4 C14' 1.459(10)
O5 C16 1.224(5)
O6 C16 1.345(5)
O6 C17 1.445(5)
C1 C3 1.513(6)
C1 C2 1.519(6)
C2 H2A 0.9900
C2 H2B 0.9900
C3 H3A 0.9800
C3 H3B 0.9800
C3 H3C 0.9800
C4 C6 1.506(6)
C4 C5 1.524(6)
C5 H5A 0.9900
C5 H5B 0.9900
C6 H6A 0.9800
C6 H6B 0.9800
C6 H6C 0.9800
C7 C9 1.511(6)
C7 C8 1.518(5)
C8 H8A 0.9900
C8 H8B 0.9900
C9 H9A 0.9800
C9 H9B 0.9800
C9 H9C 0.9800
C11 C12 1.451(7)
C11 H11A 0.9900
C11 H11B 0.9900
C12 H12A 0.9800
C12 H12B 0.9800
C12 H12C 0.9800
C17 C18 1.486(6)
C17 H17A 0.9900
C17 H17B 0.9900
C18 H18A 0.9800
C18 H18B 0.9800
C18 H18C 0.9800
N1A N5A 1.410(4)
N1A C7A 1.477(5)
N1A C1A 1.482(5)
N2A N6A 1.406(4)
N2A C4A 1.475(5)
N2A C1A 1.479(5)
N3A N7A 1.410(4)
N3A C7A 1.499(5)
N3A C4A 1.502(5)
N4A C2A 1.462(5)
N4A C5A 1.477(5)
N4A C8A 1.479(5)
N5A C10A 1.349(5)
N5A H5NA 0.8856
N6A C13A 1.347(6)
N6A H6NA 0.9307
N7A C16A 1.339(5)
N7A H7NA 0.8795
O1A C10A 1.201(5)
O2A C10A 1.363(5)
O2A C11A 1.444(5)
O3A C13A 1.204(6)
O4A C13A 1.361(5)
O4A C14B 1.374(12)
O4A C14A 1.66(2)
O5A C16A 1.219(5)
O6A C16A 1.336(5)
O6A C17A 1.461(5)
C1A C3A 1.515(6)
C1A C2A 1.533(5)
C2A H2AA 0.9900
C2A H2AB 0.9900
C3A H3AA 0.9800
C3A H3AB 0.9800
C3A H3AC 0.9800
C4A C6A 1.508(6)
C4A C5A 1.536(5)
C5A H5AA 0.9900
C5A H5AB 0.9900
C6A H6AA 0.9800
C6A H6AB 0.9800
C6A H6AC 0.9800
C7A C9A 1.511(6)
C7A C8A 1.516(5)
C8A H8AA 0.9900
C8A H8AB 0.9900
C9A H9AA 0.9800
C9A H9AB 0.9800
C9A H9AC 0.9800
C11A C12A 1.500(6)
C11A H11C 0.9900
C11A H11D 0.9900
C12A H12D 0.9800
C12A H12E 0.9800
C12A H12F 0.9800
C14B C15A 1.489(15)
C14B H14A 0.9900
C14B H14B 0.9900
C15A H15A 0.9800
C15A H15B 0.9800
C15A H15C 0.9800
C14A C15B 1.48(3)
C14A H14E 0.9900
C14A H14F 0.9900
C15B H15G 0.9800
C15B H15H 0.9800
C15B H15I 0.9800
C17A C18A 1.490(6)
C17A H17C 0.9900
C17A H17D 0.9900
C18A H18D 0.9800
C18A H18E 0.9800
C18A H18F 0.9800
O1W H1WA 0.9789
O1W H1WB 0.9500
O1S C1S 1.468(8)
O1S H1SO 0.9798
C1S H1SC 0.9800
C1S H1SA 0.9800
C1S H1SB 0.9800
O2W H2WA 0.9002
O2W H2WB 0.9067
C14 C15 1.36(6)
C14 H14C 0.9900
C14 H14D 0.9900
C15 H15D 0.9800
C15 H15E 0.9800
C15 H15F 0.9800
C14' C15' 1.52(3)
C14' H14G 0.9900
C14' H14H 0.9900
C15' H15J 0.9800
C15' H15K 0.9800
C15' H15L 0.9800
